data_7245181
loop_
_publ_author_name
'Qasem, Khalil M. A.'
'Khan, Shabnam'
'Fitta, Magdalena'
'Akhtar, Muhammad Nadeem'
'AlDamen, Murad A.'
'Shahid, M.'
'Saleh, Hatem A. M.'
'Ahmad, Musheer'

_publ_section_title
;
 A new {Cu3--Gd2} cluster as a two-in-one functional material with unique
 topology acting as a refrigerant and adsorbent for cationic dye
;
_journal_name_full CrystEngComm
_journal_paper_doi 10.1039/D2CE00795A
_journal_year 2022
_chemical_formula_moiety 'C34 H64 Cu3 Gd2 N4 O24, 3(H2 O)'
_chemical_formula_sum 'C34 H70 Cu3 Gd2 N4 O27'
_chemical_formula_weight 1472.09
_space_group_crystal_system monoclinic
_space_group_IT_number 14
_space_group_name_Hall '-P 2yn'
_space_group_name_H-M_alt 'P 1 21/n 1'
_symmetry_Int_Tables_number 14
_atom_sites_solution_primary iterative
_audit_creation_date 2022-06-06
_audit_creation_method
;
Olex2 1.2
(compiled 2018.05.29 svn.r3508 for OlexSys, GUI svn.r5506)
;
_audit_update_record
;
2022-06-06 deposited with the CCDC.	2022-06-21 downloaded from the CCDC.
;
_cell_angle_alpha 90
_cell_angle_beta 108.8720(10)
_cell_angle_gamma 90
_cell_formula_units_Z 2
_cell_length_a 11.9919(4)
_cell_length_b 18.7337(6)
_cell_length_c 13.0670(4)
_cell_measurement_reflns_used 9967
_cell_measurement_temperature 100(2)
_cell_measurement_theta_max 28.29
_cell_measurement_theta_min 2.28
_cell_volume 2777.73(15)
_computing_cell_refinement 'SAINT V8.38A (?, 2016)'
_computing_data_reduction 'SAINT V8.38A (?, 2016)'
_computing_molecular_graphics 'Olex2 (Dolomanov et al., 2009)'
_computing_publication_material 'Olex2 (Dolomanov et al., 2009)'
_computing_structure_refinement 'olex2.refine (Bourhis et al., 2015)'
_computing_structure_solution 'olex2.solve (Bourhis et al., 2015)'
_diffrn_ambient_temperature 100(2)
_diffrn_measured_fraction_theta_full 0.9982
_diffrn_measured_fraction_theta_max 0.9982
_diffrn_measurement_device_type 'Bruker APEX-II CCD'
_diffrn_measurement_method '\f and \w scans'
_diffrn_radiation_type 'Mo K\a'
_diffrn_radiation_wavelength 0.71073
_diffrn_reflns_av_R_equivalents 0.0593
_diffrn_reflns_av_unetI/netI 0.0376
_diffrn_reflns_limit_h_max 15
_diffrn_reflns_limit_h_min -15
_diffrn_reflns_limit_k_max 24
_diffrn_reflns_limit_k_min -24
_diffrn_reflns_limit_l_max 17
_diffrn_reflns_limit_l_min -17
_diffrn_reflns_number 43485
_diffrn_reflns_theta_full 25.0475
_diffrn_reflns_theta_max 25.05
_diffrn_reflns_theta_min 2.80
_exptl_absorpt_coefficient_mu 3.566
_exptl_absorpt_correction_T_max 0.7457
_exptl_absorpt_correction_T_min 0.6306
_exptl_absorpt_correction_type multi-scan
_exptl_absorpt_process_details 'SADABS-2016/2 (Bruker,2016/2) was used for absorption correction.'
_exptl_crystal_colour blue
_exptl_crystal_colour_primary blue
_exptl_crystal_density_diffrn 1.7599
_exptl_crystal_description block
_exptl_crystal_F_000 1469.2446
_exptl_crystal_size_max 0.33
_exptl_crystal_size_mid 0.23
_exptl_crystal_size_min 0.16
_refine_diff_density_max 0.6164
_refine_diff_density_min -0.6114
_refine_diff_density_rms 0.1329
_refine_ls_d_res_high 0.8394
_refine_ls_d_res_low 7.2704
_refine_ls_goodness_of_fit_ref 1.0554
_refine_ls_hydrogen_treatment mixed
_refine_ls_matrix_type full
_refine_ls_number_constraints 49
_refine_ls_number_parameters 343
_refine_ls_number_reflns 4918
_refine_ls_number_restraints 0
_refine_ls_restrained_S_all 1.0554
_refine_ls_R_factor_all 0.0306
_refine_ls_R_factor_gt 0.0246
_refine_ls_shift/su_max 0.0228
_refine_ls_shift/su_mean 0.0002
_refine_ls_structure_factor_coef Fsqd
_refine_ls_weighting_details 'w=1/[\s^2^(Fo^2^)+(0.0262P)^2^+6.1477P] where P=(Fo^2^+2Fc^2^)/3'
_refine_ls_weighting_scheme calc
_refine_ls_wR_factor_gt 0.0591
_refine_ls_wR_factor_ref 0.0633
_reflns_Friedel_coverage 0.0
_reflns_limit_h_max 8
_reflns_limit_h_min -14
_reflns_limit_k_max 22
_reflns_limit_k_min 0
_reflns_limit_l_max 15
_reflns_limit_l_min -8
_reflns_number_gt 4364
_reflns_number_total 4918
_reflns_threshold_expression I>=2u(I)
_cod_data_source_file d2ce00795a2.cif
_cod_data_source_block KQ94_0m_a
_cod_database_code 7245181
_olex2_refinement_description
;
1. Fixed Uiso
 At 1.2 times of:
  All C(H,H) groups, All N(H) groups
 At 1.5 times of:
  All C(H,H,H) groups, All O(H,H) groups
2. Others
 Fixed Sof: O13(0.5) H13d(0.5) H13e(0.5) H13d(0.5) H13e(0.5)
3.a Free rotating group:
 O13(H13d,H13e), O17(H17d,H17e)
3.b Ternary CH refined with riding coordinates:
 N1(H1), N2(H2a)
3.c Secondary CH2 refined with riding coordinates:
 C1(H1a,H1b), C3(H3a,H3b), C4(H4a,H4b), C5(H5a,H5b), C6(H6a,H6b), C7(H7a,H7b),
 C9(H9a,H9b), C10(H10a,H10b), C11(H11a,H11b)
3.d Idealised Me refined as rotating group:
 C15(H15a,H15b,H15c), C17(H17a,H17b,H17c), C13(H13a,H13b,H13c)
;
_olex2_submission_special_instructions 'No special instructions were received'

loop_
_space_group_symop_id
_space_group_symop_operation_xyz
1 x,y,z
2 -x+1/2,y+1/2,-z+1/2
3 -x,-y,-z
4 x-1/2,-y-1/2,z-1/2

loop_
_atom_site_label
_atom_site_type_symbol
_atom_site_fract_x
_atom_site_fract_y
_atom_site_fract_z
_atom_site_U_iso_or_equiv
_atom_site_adp_type
_atom_site_occupancy
_atom_site_site_symmetry_order
_atom_site_refinement_flags_posn
_atom_site_refinement_flags_adp
_atom_site_refinement_flags_occupancy
Gd1 Gd 0.325035(15) 0.647267(9) 0.421982(14) 0.01105(7) Uani 1.000000 1 . . .
Cu1 Cu 0.25271(4) 0.48159(2) 0.46013(3) 0.01118(11) Uani 1.000000 1 . . .
Cu2 Cu 0.5 0.5 0.5 0.00975(14) Uani 1.000000 2 S T P
O1 O 0.2573(2) 0.57259(14) 0.5273(2) 0.0140(6) Uani 1.000000 1 . . .
O2 O 0.3965(2) 0.45726(16) 0.6373(2) 0.0159(6) Uani 1.000000 1 . . .
O3 O 0.0109(3) 0.50240(18) 0.6658(2) 0.0227(7) Uani 1.000000 1 . . .
O4 O 0.4924(2) 0.39987(13) 0.46899(19) 0.0119(5) Uani 1.000000 1 . . .
O5 O 0.3533(2) 0.52351(13) 0.38230(19) 0.0098(5) Uani 1.000000 1 . . .
O6 O 0.1577(3) 0.38964(16) 0.1353(2) 0.0203(7) Uani 1.000000 1 . . .
O7 O 0.1289(2) 0.60099(14) 0.3026(2) 0.0185(6) Uani 1.000000 1 . . .
O8 O 0.2212(2) 0.67529(15) 0.2293(2) 0.0212(6) Uani 1.000000 1 . . .
O9 O 0.4788(3) 0.66388(14) 0.3188(2) 0.0223(6) Uani 1.000000 1 . . .
O10 O 0.4312(2) 0.75508(14) 0.4018(2) 0.0171(6) Uani 1.000000 1 . . .
O11 O 0.3422(2) 0.72177(14) 0.5833(2) 0.0187(6) Uani 1.000000 1 . . .
O12 O 0.1815(2) 0.73225(14) 0.4432(2) 0.0183(6) Uani 1.000000 1 . . .
N1 N 0.1593(3) 0.44732(17) 0.5507(2) 0.0149(7) Uani 1.000000 1 . . .
N2 N 0.2327(3) 0.39935(16) 0.3613(2) 0.0131(7) Uani 1.000000 1 . . .
C1 C 0.2013(3) 0.5697(2) 0.6069(3) 0.0165(8) Uani 1.000000 1 . . .
C2 C 0.2055(3) 0.4932(2) 0.6499(3) 0.0161(8) Uani 1.000000 1 . . .
C3 C 0.3327(3) 0.4710(2) 0.7109(3) 0.0164(8) Uani 1.000000 1 . . .
C4 C 0.1304(3) 0.4871(2) 0.7240(3) 0.0198(9) Uani 1.000000 1 . . .
C5 C 0.1557(4) 0.3693(2) 0.5687(3) 0.0220(9) Uani 1.000000 1 . . .
C6 C 0.1291(4) 0.3281(2) 0.4638(3) 0.0196(9) Uani 1.000000 1 . . .
C7 C 0.2269(3) 0.3287(2) 0.4117(3) 0.0168(8) Uani 1.000000 1 . . .
C8 C 0.3203(3) 0.40578(19) 0.3012(3) 0.0109(8) Uani 1.000000 1 . . .
C9 C 0.2741(3) 0.3673(2) 0.1926(3) 0.0152(8) Uani 1.000000 1 . . .
C10 C 0.4400(3) 0.3736(2) 0.3632(3) 0.0128(8) Uani 1.000000 1 . . .
C11 C 0.3294(3) 0.48541(19) 0.2828(3) 0.0119(8) Uani 1.000000 1 . . .
C12 C 0.1340(4) 0.6353(2) 0.2213(3) 0.0184(9) Uani 1.000000 1 . . .
C13 C 0.0372(4) 0.6289(3) 0.1155(4) 0.0338(12) Uani 1.000000 1 . . .
C14 C 0.4909(4) 0.7285(2) 0.3469(3) 0.0200(9) Uani 1.000000 1 . . .
C15 C 0.5778(4) 0.7755(2) 0.3180(4) 0.0305(11) Uani 1.000000 1 . . .
C16 C 0.2431(4) 0.7509(2) 0.5378(3) 0.0177(9) Uani 1.000000 1 . . .
C17 C 0.2004(4) 0.8081(3) 0.5955(3) 0.0304(11) Uani 1.000000 1 . . .
O13 O 0.2050(8) 0.4982(4) -0.0023(5) 0.050(2) Uani 0.500000 1 . . .
O17 O 0.4440(3) 0.73428(19) 0.8142(2) 0.0321(8) Uani 1.000000 1 . . .
H1 H 0.0819(3) 0.46162(17) 0.5162(2) 0.0178(8) Uiso 1.000000 1 R . .
H2a H 0.1592(3) 0.40558(16) 0.3094(2) 0.0157(8) Uiso 1.000000 1 R . .
H1a H 0.2415(3) 0.6024(2) 0.6671(3) 0.0198(10) Uiso 1.000000 1 R . .
H1b H 0.1183(3) 0.5854(2) 0.5755(3) 0.0198(10) Uiso 1.000000 1 R . .
H3a H 0.3324(3) 0.4275(2) 0.7538(3) 0.0197(10) Uiso 1.000000 1 R . .
H3b H 0.3724(3) 0.5094(2) 0.7616(3) 0.0197(10) Uiso 1.000000 1 R . .
H4a H 0.1596(3) 0.5209(2) 0.7850(3) 0.0237(11) Uiso 1.000000 1 R . .
H4b H 0.1368(3) 0.4382(2) 0.7540(3) 0.0237(11) Uiso 1.000000 1 R . .
H5a H 0.2326(4) 0.3536(2) 0.6193(3) 0.0264(11) Uiso 1.000000 1 R . .
H5b H 0.0945(4) 0.3587(2) 0.6024(3) 0.0264(11) Uiso 1.000000 1 R . .
H6a H 0.1123(4) 0.2780(2) 0.4775(3) 0.0235(11) Uiso 1.000000 1 R . .
H6b H 0.0566(4) 0.3481(2) 0.4113(3) 0.0235(11) Uiso 1.000000 1 R . .
H7a H 0.2114(3) 0.2909(2) 0.3559(3) 0.0201(10) Uiso 1.000000 1 R . .
H7b H 0.3036(3) 0.3183(2) 0.4675(3) 0.0201(10) Uiso 1.000000 1 R . .
H9a H 0.2750(3) 0.3152(2) 0.2048(3) 0.0183(10) Uiso 1.000000 1 R . .
H9b H 0.3261(3) 0.3777(2) 0.1491(3) 0.0183(10) Uiso 1.000000 1 R . .
H10a H 0.4944(3) 0.3824(2) 0.3215(3) 0.0154(9) Uiso 1.000000 1 R . .
H10b H 0.4306(3) 0.3212(2) 0.3672(3) 0.0154(9) Uiso 1.000000 1 R . .
H11a H 0.2546(3) 0.50270(19) 0.2305(3) 0.0143(9) Uiso 1.000000 1 R . .
H11b H 0.3933(3) 0.49431(19) 0.2517(3) 0.0143(9) Uiso 1.000000 1 R . .
H15a H 0.5438(11) 0.8231(5) 0.299(2) 0.0457(16) Uiso 1.000000 1 GR . .
H15b H 0.6502(11) 0.7791(13) 0.3800(9) 0.0457(16) Uiso 1.000000 1 GR . .
H15c H 0.596(2) 0.7548(9) 0.2563(16) 0.0457(16) Uiso 1.000000 1 GR . .
H17a H 0.215(2) 0.8549(3) 0.5688(18) 0.0456(16) Uiso 1.000000 1 GR . .
H17b H 0.1157(7) 0.8021(10) 0.582(2) 0.0456(16) Uiso 1.000000 1 GR . .
H17c H 0.242(2) 0.8048(11) 0.6733(4) 0.0456(16) Uiso 1.000000 1 GR . .
H13d H 0.223(11) 0.542(2) 0.020(9) 0.075(3) Uiso 0.500000 1 G . .
H13e H 0.171(10) 0.477(5) 0.039(8) 0.075(3) Uiso 0.500000 1 G . .
H17d H 0.5150(18) 0.750(3) 0.845(3) 0.0482(11) Uiso 1.000000 1 G . .
H17e H 0.432(4) 0.739(3) 0.7452(6) 0.0482(11) Uiso 1.000000 1 G . .
H6 H 0.124(4) 0.357(2) 0.121(4) 0.015(13) Uiso 1.000000 1 . . .
H3 H -0.022(4) 0.472(2) 0.673(3) 0.009(12) Uiso 1.000000 1 . . .
H2 H 0.432(4) 0.419(3) 0.653(4) 0.039(15) Uiso 1.000000 1 . . .
H13a H 0.0063(19) 0.6765(3) 0.0903(13) 0.0506(18) Uiso 1.000000 1 GR . .
H13b H 0.0679(8) 0.6069(15) 0.0621(8) 0.0506(18) Uiso 1.000000 1 GR . .
H13c H -0.0262(13) 0.5992(14) 0.1247(7) 0.0506(18) Uiso 1.000000 1 GR . .

loop_
_atom_site_aniso_label
_atom_site_aniso_U_11
_atom_site_aniso_U_22
_atom_site_aniso_U_33
_atom_site_aniso_U_12
_atom_site_aniso_U_13
_atom_site_aniso_U_23
Gd1 0.01216(10) 0.00820(10) 0.01030(10) 0.00154(7) 0.00019(7) 0.00034(7)
Cu1 0.0108(2) 0.0115(2) 0.0107(2) -0.00178(17) 0.00271(18) -0.00063(18)
Cu2 0.0094(3) 0.0074(3) 0.0100(3) 0.0004(2) -0.0003(2) -0.0007(2)
O1 0.0153(14) 0.0156(14) 0.0112(13) -0.0005(11) 0.0045(11) -0.0017(11)
O2 0.0134(14) 0.0187(15) 0.0167(14) 0.0039(12) 0.0064(11) 0.0011(12)
O3 0.0126(15) 0.0337(19) 0.0216(16) -0.0038(14) 0.0052(12) 0.0090(14)
O4 0.0123(13) 0.0087(13) 0.0113(13) 0.0013(10) -0.0008(11) -0.0014(10)
O5 0.0113(13) 0.0102(13) 0.0073(12) 0.0010(10) 0.0023(10) -0.0007(10)
O6 0.0192(16) 0.0125(15) 0.0208(16) -0.0045(13) -0.0053(12) -0.0006(13)
O7 0.0156(14) 0.0203(15) 0.0146(14) 0.0014(11) -0.0021(11) 0.0013(12)
O8 0.0224(16) 0.0204(15) 0.0148(14) -0.0067(12) -0.0024(12) 0.0022(12)
O9 0.0316(17) 0.0144(15) 0.0196(15) 0.0048(12) 0.0065(13) 0.0028(12)
O10 0.0193(15) 0.0125(14) 0.0172(14) 0.0007(11) 0.0025(12) 0.0011(11)
O11 0.0218(15) 0.0145(14) 0.0160(14) 0.0053(12) 0.0011(12) 0.0001(11)
O12 0.0197(15) 0.0174(15) 0.0150(14) 0.0066(11) 0.0017(12) 0.0001(11)
N1 0.0098(16) 0.0190(18) 0.0143(16) -0.0029(13) 0.0019(13) 0.0024(14)
N2 0.0106(16) 0.0131(16) 0.0141(16) -0.0024(13) 0.0019(13) -0.0001(13)
C1 0.015(2) 0.024(2) 0.0115(18) 0.0006(16) 0.0054(16) -0.0029(16)
C2 0.013(2) 0.024(2) 0.0100(18) -0.0017(16) 0.0027(16) -0.0008(16)
C3 0.015(2) 0.022(2) 0.0111(19) -0.0002(16) 0.0026(16) -0.0014(16)
C4 0.012(2) 0.031(2) 0.015(2) 0.0021(17) 0.0042(16) 0.0031(18)
C5 0.024(2) 0.022(2) 0.019(2) -0.0108(18) 0.0074(18) 0.0008(18)
C6 0.022(2) 0.016(2) 0.020(2) -0.0121(17) 0.0053(18) 0.0009(17)
C7 0.018(2) 0.0113(19) 0.018(2) -0.0029(16) 0.0023(17) 0.0014(16)
C8 0.0110(19) 0.0118(19) 0.0089(18) 0.0024(14) 0.0021(15) -0.0008(15)
C9 0.015(2) 0.0123(19) 0.0143(19) -0.0009(15) -0.0016(16) -0.0032(16)
C10 0.0135(19) 0.0124(19) 0.0084(18) -0.0001(15) -0.0022(15) -0.0029(15)
C11 0.0126(19) 0.0128(19) 0.0079(17) -0.0005(15) -0.0001(15) -0.0021(15)
C12 0.023(2) 0.015(2) 0.014(2) 0.0044(17) 0.0010(17) -0.0012(16)
C13 0.034(3) 0.034(3) 0.019(2) -0.009(2) -0.011(2) 0.004(2)
C14 0.024(2) 0.015(2) 0.015(2) 0.0025(17) -0.0014(18) 0.0059(17)
C15 0.035(3) 0.027(3) 0.035(3) 0.003(2) 0.018(2) 0.008(2)
C16 0.025(2) 0.0113(19) 0.017(2) 0.0020(17) 0.0068(18) 0.0047(16)
C17 0.033(3) 0.032(3) 0.021(2) 0.012(2) 0.002(2) -0.009(2)
O13 0.078(6) 0.046(5) 0.019(4) -0.028(4) 0.005(4) 0.005(3)
O17 0.0286(18) 0.044(2) 0.0199(16) -0.0022(15) 0.0029(14) -0.0103(15)

loop_
_atom_type_symbol
_atom_type_scat_dispersion_real
_atom_type_scat_dispersion_imag
_atom_type_scat_Cromer_Mann_a1
_atom_type_scat_Cromer_Mann_a2
_atom_type_scat_Cromer_Mann_a3
_atom_type_scat_Cromer_Mann_a4
_atom_type_scat_Cromer_Mann_b1
_atom_type_scat_Cromer_Mann_b2
_atom_type_scat_Cromer_Mann_b3
_atom_type_scat_Cromer_Mann_b4
_atom_type_scat_Cromer_Mann_c
_atom_type_scat_source
_atom_type_scat_dispersion_source
C 0.00347 0.00161 2.31000 1.02000 1.58860 0.86500 20.84390 10.20750 0.56870 51.65120 0.215599998832 'International Tables Volume C Table 6.1.1.4 (pp. 500-502)' 'Henke, Gullikson and Davis, At. Data and Nucl. Data Tables, 1993, 54, 2'
H 0.00000 0.00000 0.49300 0.32291 0.14019 0.04081 10.51090 26.12570 3.14236 57.79970 0.0030380000826 'International Tables Volume C Table 6.1.1.4 (pp. 500-502)' 'Henke, Gullikson and Davis, At. Data and Nucl. Data Tables, 1993, 54, 2'
O 0.01158 0.00611 3.04850 2.28680 1.54630 0.86700 13.27710 5.70110 0.32390 32.90890 0.250800013542 'International Tables Volume C Table 6.1.1.4 (pp. 500-502)' 'Henke, Gullikson and Davis, At. Data and Nucl. Data Tables, 1993, 54, 2'
N 0.00653 0.00323 12.21260 3.13220 2.01250 1.16630 0.00570 9.89330 28.99750 0.58260 -11.5290002823 'International Tables Volume C Table 6.1.1.4 (pp. 500-502)' 'Henke, Gullikson and Davis, At. Data and Nucl. Data Tables, 1993, 54, 2'
Gd 0.10424 4.27310 25.07090 19.07980 13.85180 3.54545 2.25341 0.18195 12.93310 101.39800 2.41960000992 'International Tables Volume C Table 6.1.1.4 (pp. 500-502)' 'Henke, Gullikson and Davis, At. Data and Nucl. Data Tables, 1993, 54, 2'
Cu 0.34125 1.28947 13.33800 7.16760 5.61580 1.67350 3.58280 0.24700 11.39660 64.81260 1.19099998474 'International Tables Volume C Table 6.1.1.4 (pp. 500-502)' 'Henke, Gullikson and Davis, At. Data and Nucl. Data Tables, 1993, 54, 2'

loop_
_geom_angle_atom_site_label_1
_geom_angle_atom_site_label_2
_geom_angle_atom_site_label_3
_geom_angle
_geom_angle_site_symmetry_1
_geom_angle_site_symmetry_3
_geom_angle_publ_flag
Cu2 Gd1 Cu1 50.364(8) . . ?
O1 Gd1 Cu1 34.22(6) . . ?
O1 Gd1 Cu2 68.28(6) . . ?
O4 Gd1 Cu1 78.19(6) 3_666 . ?
O4 Gd1 Cu2 32.70(6) 3_666 . ?
O4 Gd1 O1 81.30(9) 3_666 . ?
O5 Gd1 Cu1 36.41(6) . . ?
O5 Gd1 Cu2 34.54(6) . . ?
O5 Gd1 O1 69.22(8) . . ?
O5 Gd1 O4 66.74(8) . 3_666 ?
O7 Gd1 Cu1 62.08(6) . . ?
O7 Gd1 Cu2 105.50(6) . . ?
O7 Gd1 O1 73.73(9) . . ?
O7 Gd1 O4 137.92(9) . 3_666 ?
O7 Gd1 O5 72.87(8) . . ?
O8 Gd1 Cu1 106.39(6) . . ?
O8 Gd1 Cu2 122.19(7) . . ?
O8 Gd1 O1 125.55(9) . . ?
O8 Gd1 O4 139.03(9) . 3_666 ?
O8 Gd1 O5 92.55(9) . . ?
O8 Gd1 O7 51.81(9) . . ?
O9 Gd1 Cu1 116.75(6) . . ?
O9 Gd1 Cu2 77.52(6) . . ?
O9 Gd1 O1 145.55(9) . . ?
O9 Gd1 O4 71.76(8) . 3_666 ?
O9 Gd1 O5 80.43(8) . . ?
O9 Gd1 O7 113.09(9) . . ?
O9 Gd1 O8 70.08(9) . . ?
O10 Gd1 Cu1 164.36(6) . . ?
O10 Gd1 Cu2 114.09(6) . . ?
O10 Gd1 O1 150.22(9) . . ?
O10 Gd1 O4 87.74(8) . 3_666 ?
O10 Gd1 O5 130.77(8) . . ?
O10 Gd1 O7 129.17(9) . . ?
O10 Gd1 O8 79.84(9) . . ?
O10 Gd1 O9 51.09(9) . . ?
O11 Gd1 Cu1 110.74(6) . . ?
O11 Gd1 Cu2 109.07(6) . . ?
O11 Gd1 O1 77.35(9) . . ?
O11 Gd1 O4 83.79(8) . 3_666 ?
O11 Gd1 O5 137.84(8) . . ?
O11 Gd1 O7 121.62(9) . . ?
O11 Gd1 O8 128.37(9) . . ?
O11 Gd1 O9 119.31(9) . . ?
O11 Gd1 O10 73.97(9) . . ?
O12 Gd1 Cu1 111.64(7) . . ?
O12 Gd1 Cu2 152.38(6) . . ?
O12 Gd1 O1 85.95(9) . . ?
O12 Gd1 O4 136.84(9) . 3_666 ?
O12 Gd1 O5 143.71(9) . . ?
O12 Gd1 O7 75.04(9) . . ?
O12 Gd1 O8 80.52(9) . . ?
O12 Gd1 O9 128.45(9) . . ?
O12 Gd1 O10 83.31(9) . . ?
O12 Gd1 O11 53.15(9) . . ?
C12 Gd1 Cu1 83.92(8) . . ?
C12 Gd1 Cu2 116.11(8) . . ?
C12 Gd1 O1 99.66(10) . . ?
C12 Gd1 O4 146.01(10) . 3_666 ?
C12 Gd1 O5 81.72(10) . . ?
C12 Gd1 O7 25.93(10) . . ?
C12 Gd1 O8 25.89(10) . . ?
C12 Gd1 O9 91.45(10) . . ?
C12 Gd1 O10 104.73(10) . . ?
C12 Gd1 O11 129.84(10) . . ?
C12 Gd1 O12 76.72(10) . . ?
C14 Gd1 Cu1 141.46(8) . . ?
C14 Gd1 Cu2 95.85(8) . . ?
C14 Gd1 O1 159.29(10) . . ?
C14 Gd1 O4 78.34(10) . 3_666 ?
C14 Gd1 O5 105.63(10) . . ?
C14 Gd1 O7 124.99(10) . . ?
C14 Gd1 O8 73.79(10) . . ?
C14 Gd1 O9 25.60(10) . . ?
C14 Gd1 O10 25.50(10) . . ?
C14 Gd1 O11 96.56(10) . . ?
C14 Gd1 O12 106.42(10) . . ?
C14 Gd1 C12 99.35(11) . . ?
C16 Gd1 Cu1 114.25(8) . . ?
C16 Gd1 Cu2 132.94(8) . . ?
C16 Gd1 O1 81.09(10) . . ?
C16 Gd1 O4 110.39(10) . 3_666 ?
C16 Gd1 O5 150.30(9) . . ?
C16 Gd1 O7 98.71(10) . . ?
C16 Gd1 O8 104.55(10) . . ?
C16 Gd1 O9 128.02(10) . . ?
C16 Gd1 O10 76.93(10) . . ?
C16 Gd1 O11 26.62(10) . . ?
C16 Gd1 O12 26.54(10) . . ?
C16 Gd1 C12 103.26(11) . . ?
C16 Gd1 C14 102.42(11) . . ?
Cu2 Cu1 Gd1 66.855(9) 3_666 . ?
O1 Cu1 Gd1 42.34(7) . . ?
O1 Cu1 Cu2 86.25(7) . 3_666 ?
O2 Cu1 Gd1 100.31(7) . . ?
O2 Cu1 Cu2 58.47(6) . 3_666 ?
O2 Cu1 O1 79.88(10) . . ?
O5 Cu1 Gd1 46.75(7) . . ?
O5 Cu1 Cu2 43.61(7) . 3_666 ?
O5 Cu1 O1 87.14(10) . . ?
O5 Cu1 O2 101.58(9) . . ?
N1 Cu1 Gd1 128.40(10) . . ?
N1 Cu1 Cu2 133.11(9) . 3_666 ?
N1 Cu1 O1 87.27(12) . . ?
N1 Cu1 O2 74.67(11) . . ?
N1 Cu1 O5 173.75(12) . . ?
N2 Cu1 Gd1 128.08(9) . . ?
N2 Cu1 Cu2 96.47(9) . 3_666 ?
N2 Cu1 O1 167.52(12) . . ?
N2 Cu1 O2 111.93(11) . . ?
N2 Cu1 O5 86.49(11) . . ?
N2 Cu1 N1 99.52(13) . . ?
Gd1 Cu2 Gd1 180.0 3_666 . ?
Cu1 Cu2 Gd1 62.782(9) 3_666 3_666 ?
Cu1 Cu2 Gd1 62.782(9) . . ?
Cu1 Cu2 Gd1 117.218(9) 3_666 . ?
Cu1 Cu2 Gd1 117.218(9) . 3_666 ?
Cu1 Cu2 Cu1 180.0 3_666 . ?
O4 Cu2 Gd1 138.19(7) 3_666 3_666 ?
O4 Cu2 Gd1 138.19(7) . . ?
O4 Cu2 Gd1 41.81(7) . 3_666 ?
O4 Cu2 Gd1 41.81(7) 3_666 . ?
O4 Cu2 Cu1 82.40(7) 3_666 3_666 ?
O4 Cu2 Cu1 82.40(7) . . ?
O4 Cu2 Cu1 97.60(7) 3_666 . ?
O4 Cu2 Cu1 97.60(7) . 3_666 ?
O4 Cu2 O4 180.0 3_666 . ?
O5 Cu2 Gd1 44.06(7) 3_666 3_666 ?
O5 Cu2 Gd1 44.06(7) . . ?
O5 Cu2 Gd1 135.94(7) . 3_666 ?
O5 Cu2 Gd1 135.94(7) 3_666 . ?
O5 Cu2 Cu1 136.41(7) . 3_666 ?
O5 Cu2 Cu1 136.41(7) 3_666 . ?
O5 Cu2 Cu1 43.59(7) 3_666 3_666 ?
O5 Cu2 Cu1 43.59(7) . . ?
O5 Cu2 O4 94.83(10) 3_666 3_666 ?
O5 Cu2 O4 85.17(10) 3_666 . ?
O5 Cu2 O4 85.17(10) . 3_666 ?
O5 Cu2 O4 94.83(10) . . ?
O5 Cu2 O5 180.0 3_666 . ?
Cu1 O1 Gd1 103.44(10) . . ?
C1 O1 Gd1 144.4(2) . . ?
C1 O1 Cu1 110.8(2) . . ?
C3 O2 Cu1 103.7(2) . . ?
H2 O2 Cu1 124(4) . . ?
H2 O2 C3 109(4) . . ?
H3 O3 C4 106(3) . . ?
Cu2 O4 Gd1 105.49(10) 3_666 3_666 ?
C10 O4 Gd1 119.5(2) . 3_666 ?
C10 O4 Cu2 121.7(2) . 3_666 ?
Cu1 O5 Gd1 96.84(9) . . ?
Cu2 O5 Gd1 101.40(10) . . ?
Cu2 O5 Cu1 92.80(10) . . ?
C11 O5 Gd1 132.2(2) . . ?
C11 O5 Cu1 107.1(2) . . ?
C11 O5 Cu2 117.6(2) . . ?
H6 O6 C9 105(4) . . ?
C12 O7 Gd1 93.2(2) . . ?
C12 O8 Gd1 95.1(2) . . ?
C14 O9 Gd1 89.9(2) . . ?
C14 O10 Gd1 98.4(2) . . ?
C16 O11 Gd1 92.1(2) . . ?
C16 O12 Gd1 94.6(2) . . ?
C2 N1 Cu1 102.0(2) . . ?
C5 N1 Cu1 117.7(2) . . ?
C5 N1 C2 116.6(3) . . ?
H1 N1 Cu1 106.57(9) . . ?
H1 N1 C2 106.57(19) . . ?
H1 N1 C5 106.6(2) . . ?
C7 N2 Cu1 114.7(2) . . ?
C8 N2 Cu1 108.7(2) . . ?
C8 N2 C7 116.2(3) . . ?
H2a N2 Cu1 105.40(9) . . ?
H2a N2 C7 105.40(19) . . ?
H2a N2 C8 105.40(18) . . ?
C2 C1 O1 109.8(3) . . ?
H1a C1 O1 109.72(19) . . ?
H1a C1 C2 109.7(2) . . ?
H1b C1 O1 109.72(19) . . ?
H1b C1 C2 109.7(2) . . ?
H1b C1 H1a 108.2 . . ?
C1 C2 N1 105.0(3) . . ?
C3 C2 N1 108.7(3) . . ?
C3 C2 C1 110.7(3) . . ?
C4 C2 N1 112.0(3) . . ?
C4 C2 C1 110.2(3) . . ?
C4 C2 C3 110.0(3) . . ?
C2 C3 O2 110.9(3) . . ?
H3a C3 O2 109.5(2) . . ?
H3a C3 C2 109.5(2) . . ?
H3b C3 O2 109.46(19) . . ?
H3b C3 C2 109.5(2) . . ?
H3b C3 H3a 108.0 . . ?
C2 C4 O3 110.3(3) . . ?
H4a C4 O3 109.6(2) . . ?
H4a C4 C2 109.6(2) . . ?
H4b C4 O3 109.6(2) . . ?
H4b C4 C2 109.6(2) . . ?
H4b C4 H4a 108.1 . . ?
C6 C5 N1 111.5(3) . . ?
H5a C5 N1 109.3(2) . . ?
H5a C5 C6 109.3(2) . . ?
H5b C5 N1 109.3(2) . . ?
H5b C5 C6 109.3(2) . . ?
H5b C5 H5a 108.0 . . ?
C7 C6 C5 115.5(3) . . ?
H6a C6 C5 108.4(2) . . ?
H6a C6 C7 108.4(2) . . ?
H6b C6 C5 108.4(2) . . ?
H6b C6 C7 108.4(2) . . ?
H6b C6 H6a 107.5 . . ?
C6 C7 N2 110.7(3) . . ?
H7a C7 N2 109.51(19) . . ?
H7a C7 C6 109.5(2) . . ?
H7b C7 N2 109.51(19) . . ?
H7b C7 C6 109.5(2) . . ?
H7b C7 H7a 108.1 . . ?
C9 C8 N2 110.0(3) . . ?
C10 C8 N2 112.7(3) . . ?
C10 C8 C9 107.7(3) . . ?
C11 C8 N2 105.0(3) . . ?
C11 C8 C9 109.8(3) . . ?
C11 C8 C10 111.6(3) . . ?
C8 C9 O6 110.6(3) . . ?
H9a C9 O6 109.52(19) . . ?
H9a C9 C8 109.5(2) . . ?
H9b C9 O6 109.5(2) . . ?
H9b C9 C8 109.5(2) . . ?
H9b C9 H9a 108.1 . . ?
C8 C10 O4 115.3(3) . . ?
H10a C10 O4 108.45(18) . . ?
H10a C10 C8 108.45(19) . . ?
H10b C10 O4 108.45(18) . . ?
H10b C10 C8 108.5(2) . . ?
H10b C10 H10a 107.5 . . ?
C8 C11 O5 110.5(3) . . ?
H11a C11 O5 109.56(18) . . ?
H11a C11 C8 109.56(19) . . ?
H11b C11 O5 109.56(18) . . ?
H11b C11 C8 109.56(19) . . ?
H11b C11 H11a 108.1 . . ?
O7 C12 Gd1 60.9(2) . . ?
O8 C12 Gd1 59.01(19) . . ?
O8 C12 O7 119.9(4) . . ?
C13 C12 Gd1 178.5(3) . . ?
C13 C12 O7 120.2(4) . . ?
C13 C12 O8 119.9(4) . . ?
H13a C13 C12 109.5 . . ?
H13b C13 C12 109.5 . . ?
H13b C13 H13a 109.5 . . ?
H13c C13 C12 109.5 . . ?
H13c C13 H13a 109.5 . . ?
H13c C13 H13b 109.5 . . ?
O9 C14 Gd1 64.5(2) . . ?
O10 C14 Gd1 56.1(2) . . ?
O10 C14 O9 120.6(4) . . ?
C15 C14 Gd1 174.0(3) . . ?
C15 C14 O9 120.9(4) . . ?
C15 C14 O10 118.5(4) . . ?
H15a C15 C14 109.5 . . ?
H15b C15 C14 109.5 . . ?
H15b C15 H15a 109.5 . . ?
H15c C15 C14 109.5 . . ?
H15c C15 H15a 109.5 . . ?
H15c C15 H15b 109.5 . . ?
O11 C16 Gd1 61.3(2) . . ?
O12 C16 Gd1 58.83(19) . . ?
O12 C16 O11 120.1(4) . . ?
C17 C16 Gd1 177.4(3) . . ?
C17 C16 O11 119.7(4) . . ?
C17 C16 O12 120.2(4) . . ?
H17a C17 C16 109.5 . . ?
H17b C17 C16 109.5 . . ?
H17b C17 H17a 109.5 . . ?
H17c C17 C16 109.5 . . ?
H17c C17 H17a 109.5 . . ?
H17c C17 H17b 109.5 . . ?
H13e O13 H13d 109.5 . . ?
H17e O17 H17d 104.5 . . ?

loop_
_geom_bond_atom_site_label_1
_geom_bond_atom_site_label_2
_geom_bond_distance
_geom_bond_site_symmetry_2
_geom_bond_publ_flag
Gd1 Cu1 3.3037(5) . ?
Gd1 Cu2 3.41601(19) . ?
Gd1 O1 2.288(2) . ?
Gd1 O4 2.363(2) 3_666 ?
Gd1 O5 2.423(2) . ?
Gd1 O7 2.518(3) . ?
Gd1 O8 2.478(3) . ?
Gd1 O9 2.631(3) . ?
Gd1 O10 2.446(3) . ?
Gd1 O11 2.480(3) . ?
Gd1 O12 2.425(3) . ?
Gd1 C12 2.879(4) . ?
Gd1 C14 2.915(4) . ?
Gd1 C16 2.825(4) . ?
Cu1 Cu2 2.8610(4) 3_666 ?
Cu1 O1 1.910(3) . ?
Cu1 O2 2.440(3) . ?
Cu1 O5 1.975(2) . ?
Cu1 N1 1.982(3) . ?
Cu1 N2 1.974(3) . ?
Cu2 O4 1.915(2) 3_666 ?
Cu2 O4 1.915(2) . ?
Cu2 O5 1.976(2) . ?
Cu2 O5 1.976(2) 3_666 ?
O1 C1 1.410(4) . ?
O2 C3 1.434(4) . ?
O2 H2 0.82(5) . ?
O3 C4 1.417(5) . ?
O3 H3 0.72(4) . ?
O4 C10 1.409(4) . ?
O5 C11 1.429(4) . ?
O6 C9 1.416(5) . ?
O6 H6 0.72(4) . ?
O7 C12 1.261(5) . ?
O8 C12 1.262(5) . ?
O9 C14 1.259(5) . ?
O10 C14 1.269(5) . ?
O11 C16 1.267(5) . ?
O12 C16 1.266(5) . ?
N1 C2 1.503(5) . ?
N1 C5 1.483(5) . ?
N1 H1 0.9300 . ?
N2 C7 1.491(5) . ?
N2 C8 1.506(4) . ?
N2 H2a 0.9300 . ?
C1 C2 1.535(5) . ?
C1 H1a 0.9900 . ?
C1 H1b 0.9900 . ?
C2 C3 1.532(5) . ?
C2 C4 1.525(5) . ?
C3 H3a 0.9900 . ?
C3 H3b 0.9900 . ?
C4 H4a 0.9900 . ?
C4 H4b 0.9900 . ?
C5 C6 1.514(5) . ?
C5 H5a 0.9900 . ?
C5 H5b 0.9900 . ?
C6 C7 1.535(5) . ?
C6 H6a 0.9900 . ?
C6 H6b 0.9900 . ?
C7 H7a 0.9900 . ?
C7 H7b 0.9900 . ?
C8 C9 1.527(5) . ?
C8 C10 1.525(5) . ?
C8 C11 1.521(5) . ?
C9 H9a 0.9900 . ?
C9 H9b 0.9900 . ?
C10 H10a 0.9900 . ?
C10 H10b 0.9900 . ?
C11 H11a 0.9900 . ?
C11 H11b 0.9900 . ?
C12 C13 1.496(5) . ?
C13 H13a 0.9800 . ?
C13 H13b 0.9800 . ?
C13 H13c 0.9800 . ?
C14 C15 1.503(6) . ?
C15 H15a 0.9800 . ?
C15 H15b 0.9800 . ?
C15 H15c 0.9800 . ?
C16 C17 1.493(6) . ?
C17 H17a 0.9800 . ?
C17 H17b 0.9800 . ?
C17 H17c 0.9800 . ?
O13 H13d 0.8700 . ?
O13 H13e 0.8700 . ?
O17 H17d 0.8700 . ?
O17 H17e 0.8700 . ?

loop_
_smtbx_masks_void_nr
_smtbx_masks_void_average_x
_smtbx_masks_void_average_y
_smtbx_masks_void_average_z
_smtbx_masks_void_volume
_smtbx_masks_void_count_electrons
_smtbx_masks_void_content
1 0.000 0.000 0.500 159.7 21.1 ?
2 0.500 0.500 1.000 159.7 21.1 ?
